data_7224216
loop_
_publ_author_name
'Hatcher, Lauren E.'

_publ_section_title
;
 Raising the (metastable) bar: 100% photo-switching in
 [Pd(Bu4dien)(\h1-N&#x0332;O2)]+approaches ambient temperature
;
_journal_issue 22
_journal_name_full CrystEngComm
_journal_page_first 4180
_journal_paper_doi 10.1039/C5CE02434J
_journal_volume 18
_journal_year 2016
_chemical_formula_moiety
;
C20 H45 N4 O2 Pd, C24 H20 B, C4 H8 O
;
_chemical_formula_sum 'C48 H73 B N4 O3 Pd'
_chemical_formula_weight 871.31
_chemical_name_systematic
'Nitro-(N,N,N',N'-tetrabutyldiethylenetriamine)palladium(II)tetraphenylborate, tetrahydrofuran solvate'
_space_group_crystal_system monoclinic
_space_group_IT_number 14
_space_group_name_Hall '-P 2yn'
_space_group_name_H-M_alt 'P 1 21/n 1'
_symmetry_space_group_name_Hall '-P 2yn'
_symmetry_space_group_name_H-M 'P 1 21/n 1'
_atom_sites_solution_hydrogens mixed
_audit_creation_date 2015-10-30
_audit_creation_method SHELXL-2014
_audit_update_record
;
2015-12-10 deposited with the CCDC.
2016-02-11 downloaded from the CCDC.
;
_cell_angle_alpha 90
_cell_angle_beta 94.717(3)
_cell_angle_gamma 90
_cell_formula_units_Z 4
_cell_length_a 11.4937(3)
_cell_length_b 13.3810(4)
_cell_length_c 29.9575(10)
_cell_measurement_reflns_used 6036
_cell_measurement_temperature 100(2)
_cell_measurement_theta_max 28.9120
_cell_measurement_theta_min 3.3290
_cell_volume 4591.8(2)
_computing_cell_refinement
;
CrysAlisPro, Agilent Technologies,
Version 1.171.37.35 (release 13-08-2014 CrysAlis171 .NET)
(compiled Aug 13 2014,18:06:01)
;
_computing_data_collection
;
CrysAlisPro, Agilent Technologies,
Version 1.171.37.35 (release 13-08-2014 CrysAlis171 .NET)
(compiled Aug 13 2014,18:06:01)
;
_computing_data_reduction
;
CrysAlisPro, Agilent Technologies,
Version 1.171.37.35 (release 13-08-2014 CrysAlis171 .NET)
(compiled Aug 13 2014,18:06:01)
;
_computing_molecular_graphics
;
ORTEP-3 (Farrugia, 2012)
MERCURY (MCarae 2008)
;
_computing_structure_refinement 'SHELXL-2014 (Sheldrick, 2015)'
_computing_structure_solution 'SHELXT-2014 (Sheldrick, 2015)'
_diffrn_ambient_temperature 100(2)
_diffrn_detector_area_resol_mean 10.3795
_diffrn_measured_fraction_theta_full 0.990
_diffrn_measured_fraction_theta_max 0.988
_diffrn_measurement_device_type 'Xcalibur, Atlas, Gemini ultra'
_diffrn_measurement_method '\w scans'
_diffrn_radiation_type MoK\a
_diffrn_radiation_wavelength 0.71073
_diffrn_reflns_av_R_equivalents 0.0412
_diffrn_reflns_av_unetI/netI 0.0705
_diffrn_reflns_Laue_measured_fraction_full 0.990
_diffrn_reflns_Laue_measured_fraction_max 0.988
_diffrn_reflns_limit_h_max 11
_diffrn_reflns_limit_h_min -14
_diffrn_reflns_limit_k_max 13
_diffrn_reflns_limit_k_min -16
_diffrn_reflns_limit_l_max 37
_diffrn_reflns_limit_l_min -37
_diffrn_reflns_number 18404
_diffrn_reflns_point_group_measured_fraction_full 0.990
_diffrn_reflns_point_group_measured_fraction_max 0.988
_diffrn_reflns_theta_full 25.000
_diffrn_reflns_theta_max 26.372
_diffrn_reflns_theta_min 3.120
_diffrn_source 'Enhance (Mo) X-ray Source'
_exptl_absorpt_coefficient_mu 0.448
_exptl_absorpt_correction_T_max 1.00000
_exptl_absorpt_correction_T_min 0.68161
_exptl_absorpt_correction_type multi-scan
_exptl_absorpt_process_details
;
CrysAlisPro, Rigaku-Oxford Diffraction,
Version 1.171.37.35 (release 13-08-2014 CrysAlis171 .NET)
(compiled Aug 13 2014,18:06:01)
Empirical absorption correction using spherical harmonics,
 implemented in SCALE3 ABSPACK scaling algorithm.
;
_exptl_crystal_colour Colourless
_exptl_crystal_density_diffrn 1.260
_exptl_crystal_description Needle
_exptl_crystal_F_000 1856
_exptl_crystal_size_max 0.170
_exptl_crystal_size_mid 0.050
_exptl_crystal_size_min 0.030
_refine_diff_density_max 1.058
_refine_diff_density_min -1.069
_refine_diff_density_rms 0.087
_refine_ls_extinction_method none
_refine_ls_goodness_of_fit_ref 1.023
_refine_ls_hydrogen_treatment mixed
_refine_ls_matrix_type full
_refine_ls_number_parameters 504
_refine_ls_number_reflns 9284
_refine_ls_number_restraints 6
_refine_ls_restrained_S_all 1.025
_refine_ls_R_factor_all 0.0748
_refine_ls_R_factor_gt 0.0466
_refine_ls_shift/su_max 0.001
_refine_ls_shift/su_mean 0.000
_refine_ls_structure_factor_coef Fsqd
_refine_ls_weighting_details 'w=1/[\s^2^(Fo^2^)+(0.0417P)^2^+2.6489P] where P=(Fo^2^+2Fc^2^)/3'
_refine_ls_weighting_scheme calc
_refine_ls_wR_factor_gt 0.0929
_refine_ls_wR_factor_ref 0.1046
_reflns_Friedel_coverage 0.000
_reflns_number_gt 6918
_reflns_number_total 9284
_reflns_threshold_expression 'I > 2\s(I)'
_cod_data_source_file c5ce02434j2.cif
_cod_data_source_block 10minUV
_cod_depositor_comments 'Adding full bibliography for 7224206--7224224.cif.'
_cod_database_code 7224216
_shelx_space_group_comment
;
The symmetry employed for this shelxl refinement is uniquely defined
by the following loop, which should always be used as a source of
symmetry information in preference to the above space-group names.
They are only intended as comments.
;
_shelx_estimated_absorpt_t_min 0.928
_shelx_estimated_absorpt_t_max 0.987
_shelxl_version_number 2014-1

loop_
_space_group_symop_operation_xyz
'x, y, z'
'-x+1/2, y+1/2, -z+1/2'
'-x, -y, -z'
'x-1/2, -y-1/2, z-1/2'

loop_
_atom_site_label
_atom_site_type_symbol
_atom_site_fract_x
_atom_site_fract_y
_atom_site_fract_z
_atom_site_U_iso_or_equiv
_atom_site_adp_type
_atom_site_occupancy
_atom_site_site_symmetry_order
_atom_site_calc_flag
_atom_site_refinement_flags_posn
_atom_site_refinement_flags_adp
_atom_site_refinement_flags_occupancy
_atom_site_disorder_assembly
_atom_site_disorder_group
C1 C 0.5485(3) 0.9635(2) 0.62792(11) 0.0207(7) Uani 1 1 d . . . . .
H1A H 0.4736 0.9579 0.6419 0.025 Uiso 1 1 calc R U . . .
H1B H 0.5601 1.0344 0.6201 0.025 Uiso 1 1 calc R U . . .
C2 C 0.5441(3) 0.9001(2) 0.58617(11) 0.0220(7) Uani 1 1 d . . . . .
H2A H 0.4750 0.9178 0.5658 0.026 Uiso 1 1 calc R U . . .
H2B H 0.6151 0.9109 0.5702 0.026 Uiso 1 1 calc R U . . .
C3 C 0.5594(3) 0.7179(2) 0.56622(10) 0.0166(6) Uani 1 1 d . . . . .
H3A H 0.6297 0.7357 0.5510 0.020 Uiso 1 1 calc R U . . .
H3B H 0.4920 0.7133 0.5435 0.020 Uiso 1 1 calc R U . . .
C4 C 0.5774(3) 0.6197(2) 0.59096(10) 0.0175(7) Uani 1 1 d . . . . .
H4A H 0.5035 0.5992 0.6031 0.021 Uiso 1 1 calc R U . . .
H4B H 0.5993 0.5673 0.5698 0.021 Uiso 1 1 calc R U . . .
C5 C 0.7625(3) 0.9677(2) 0.64744(11) 0.0224(7) Uani 1 1 d . . . . .
H5A H 0.7713 0.9469 0.6162 0.027 Uiso 1 1 calc R U . . .
H5B H 0.8254 0.9346 0.6666 0.027 Uiso 1 1 calc R U . . .
C6 C 0.7819(3) 1.0804(2) 0.65060(12) 0.0233(7) Uani 1 1 d . . . . .
H6A H 0.7202 1.1150 0.6314 0.028 Uiso 1 1 calc R U . . .
H6B H 0.7761 1.1025 0.6819 0.028 Uiso 1 1 calc R U . . .
C7 C 0.9011(3) 1.1088(2) 0.63583(13) 0.0284(8) Uani 1 1 d . . . . .
H7A H 0.9618 1.0669 0.6520 0.034 Uiso 1 1 calc R U . . .
H7B H 0.9028 1.0956 0.6034 0.034 Uiso 1 1 calc R U . . .
C8 C 0.9277(3) 1.2181(3) 0.64513(14) 0.0352(9) Uani 1 1 d . . . . .
H8A H 0.9328 1.2299 0.6775 0.053 Uiso 1 1 calc R U . . .
H8B H 0.8654 1.2594 0.6305 0.053 Uiso 1 1 calc R U . . .
H8C H 1.0022 1.2355 0.6334 0.053 Uiso 1 1 calc R U . . .
C9 C 0.6292(3) 0.9624(2) 0.70698(11) 0.0191(7) Uani 1 1 d . . . . .
H9A H 0.6240 1.0363 0.7071 0.023 Uiso 1 1 calc R U . . .
H9B H 0.6987 0.9435 0.7269 0.023 Uiso 1 1 calc R U . . .
C10 C 0.5214(3) 0.9206(2) 0.72667(11) 0.0211(7) Uani 1 1 d . . . . .
H10A H 0.4503 0.9490 0.7106 0.025 Uiso 1 1 calc R U . . .
H10B H 0.5191 0.8471 0.7229 0.025 Uiso 1 1 calc R U . . .
C11 C 0.5242(3) 0.9466(3) 0.77608(11) 0.0248(8) Uani 1 1 d . . . . .
H11A H 0.5381 1.0193 0.7798 0.030 Uiso 1 1 calc R U . . .
H11B H 0.5904 0.9112 0.7924 0.030 Uiso 1 1 calc R U . . .
C12 C 0.4122(3) 0.9192(3) 0.79691(13) 0.0331(9) Uani 1 1 d . . . . .
H12A H 0.4209 0.9339 0.8291 0.050 Uiso 1 1 calc R U . . .
H12B H 0.3964 0.8478 0.7924 0.050 Uiso 1 1 calc R U . . .
H12C H 0.3472 0.9582 0.7826 0.050 Uiso 1 1 calc R U . . .
C13 C 0.7917(3) 0.6241(2) 0.61195(11) 0.0174(7) Uani 1 1 d . . . . .
H13A H 0.8496 0.6386 0.6374 0.021 Uiso 1 1 calc R U . . .
H13B H 0.7976 0.6781 0.5897 0.021 Uiso 1 1 calc R U . . .
C14 C 0.8261(3) 0.5264(2) 0.59065(12) 0.0210(7) Uani 1 1 d . . . . .
H14A H 0.7687 0.5101 0.5652 0.025 Uiso 1 1 calc R U . . .
H14B H 0.8247 0.4718 0.6129 0.025 Uiso 1 1 calc R U . . .
C15 C 0.9476(3) 0.5334(2) 0.57399(12) 0.0230(7) Uani 1 1 d . . . . .
H15A H 0.9482 0.5880 0.5517 0.028 Uiso 1 1 calc R U . . .
H15B H 1.0042 0.5509 0.5995 0.028 Uiso 1 1 calc R U . . .
C16 C 0.9869(3) 0.4375(2) 0.55279(12) 0.0266(8) Uani 1 1 d . . . . .
H16A H 1.0647 0.4472 0.5423 0.040 Uiso 1 1 calc R U . . .
H16B H 0.9316 0.4198 0.5274 0.040 Uiso 1 1 calc R U . . .
H16C H 0.9899 0.3836 0.5750 0.040 Uiso 1 1 calc R U . . .
C17 C 0.6591(3) 0.5482(2) 0.66261(10) 0.0174(7) Uani 1 1 d . . . . .
H17A H 0.7239 0.5543 0.6863 0.021 Uiso 1 1 calc R U . . .
H17B H 0.6672 0.4827 0.6478 0.021 Uiso 1 1 calc R U . . .
C18 C 0.5448(3) 0.5493(2) 0.68438(11) 0.0209(7) Uani 1 1 d . . . . .
H18A H 0.4808 0.5281 0.6623 0.025 Uiso 1 1 calc R U . . .
H18B H 0.5279 0.6181 0.6941 0.025 Uiso 1 1 calc R U . . .
C19 C 0.5499(3) 0.4798(3) 0.72457(13) 0.0309(8) Uani 1 1 d . . . . .
H19A H 0.5823 0.4146 0.7161 0.037 Uiso 1 1 calc R U . . .
H19B H 0.6034 0.5085 0.7489 0.037 Uiso 1 1 calc R U . . .
C20 C 0.4314(3) 0.4632(3) 0.74190(13) 0.0379(10) Uani 1 1 d . . . . .
H20A H 0.4404 0.4233 0.7694 0.057 Uiso 1 1 calc R U . . .
H20B H 0.3808 0.4277 0.7192 0.057 Uiso 1 1 calc R U . . .
H20C H 0.3964 0.5279 0.7483 0.057 Uiso 1 1 calc R U . . .
C21 C 0.4927(3) 0.2316(2) 0.55719(10) 0.0162(6) Uani 1 1 d . . . . .
C22 C 0.5869(3) 0.2965(2) 0.56681(11) 0.0214(7) Uani 1 1 d . . . . .
H22 H 0.5736 0.3567 0.5824 0.026 Uiso 1 1 calc R U . . .
C23 C 0.6989(3) 0.2773(2) 0.55465(11) 0.0221(7) Uani 1 1 d . . . . .
H23 H 0.7595 0.3245 0.5615 0.026 Uiso 1 1 calc R U . . .
C24 C 0.7226(3) 0.1901(2) 0.53263(11) 0.0213(7) Uani 1 1 d . . . . .
H24 H 0.7990 0.1762 0.5245 0.026 Uiso 1 1 calc R U . . .
C25 C 0.6323(3) 0.1231(2) 0.52273(11) 0.0201(7) Uani 1 1 d . . . . .
H25 H 0.6466 0.0624 0.5077 0.024 Uiso 1 1 calc R U . . .
C26 C 0.5209(3) 0.1446(2) 0.53469(10) 0.0172(7) Uani 1 1 d . . . . .
H26 H 0.4606 0.0976 0.5271 0.021 Uiso 1 1 calc R U . . .
C27 C 0.2621(3) 0.2001(2) 0.53928(11) 0.0179(7) Uani 1 1 d . . . . .
C28 C 0.1891(3) 0.2486(2) 0.50681(11) 0.0208(7) Uani 1 1 d . . . . .
H28 H 0.1947 0.3192 0.5044 0.025 Uiso 1 1 calc R U . . .
C29 C 0.1084(3) 0.1987(3) 0.47771(12) 0.0268(8) Uani 1 1 d . . . . .
H29 H 0.0611 0.2353 0.4559 0.032 Uiso 1 1 calc R U . . .
C30 C 0.0967(3) 0.0967(3) 0.48033(12) 0.0277(8) Uani 1 1 d . . . . .
H30 H 0.0423 0.0623 0.4602 0.033 Uiso 1 1 calc R U . . .
C31 C 0.1647(3) 0.0452(3) 0.51244(13) 0.0273(8) Uani 1 1 d . . . . .
H31 H 0.1568 -0.0252 0.5150 0.033 Uiso 1 1 calc R U . . .
C32 C 0.2449(3) 0.0961(2) 0.54113(12) 0.0243(8) Uani 1 1 d . . . . .
H32 H 0.2905 0.0589 0.5632 0.029 Uiso 1 1 calc R U . . .
C33 C 0.3551(3) 0.2132(2) 0.62464(11) 0.0196(7) Uani 1 1 d . . . . .
C34 C 0.2519(3) 0.1755(3) 0.63998(12) 0.0307(8) Uani 1 1 d . . . . .
H34 H 0.1852 0.1695 0.6192 0.037 Uiso 1 1 calc R U . . .
C35 C 0.2424(3) 0.1467(3) 0.68385(13) 0.0367(9) Uani 1 1 d . . . . .
H35 H 0.1706 0.1208 0.6925 0.044 Uiso 1 1 calc R U . . .
C36 C 0.3367(3) 0.1552(3) 0.71504(12) 0.0321(9) Uani 1 1 d . . . . .
H36 H 0.3306 0.1357 0.7453 0.039 Uiso 1 1 calc R U . . .
C37 C 0.4400(3) 0.1925(3) 0.70166(12) 0.0280(8) Uani 1 1 d . . . . .
H37 H 0.5058 0.1990 0.7228 0.034 Uiso 1 1 calc R U . . .
C38 C 0.4484(3) 0.2207(2) 0.65765(11) 0.0224(7) Uani 1 1 d . . . . .
H38 H 0.5206 0.2463 0.6494 0.027 Uiso 1 1 calc R U . . .
C39 C 0.3379(2) 0.3763(2) 0.57286(11) 0.0167(7) Uani 1 1 d . . . . .
C40 C 0.2879(3) 0.4271(2) 0.60709(11) 0.0205(7) Uani 1 1 d . . . . .
H40 H 0.2718 0.3915 0.6333 0.025 Uiso 1 1 calc R U . . .
C41 C 0.2608(3) 0.5282(2) 0.60402(13) 0.0281(8) Uani 1 1 d . . . . .
H41 H 0.2276 0.5603 0.6283 0.034 Uiso 1 1 calc R U . . .
C42 C 0.2811(3) 0.5827(2) 0.56646(13) 0.0282(8) Uani 1 1 d . . . . .
H42 H 0.2601 0.6513 0.5642 0.034 Uiso 1 1 calc R U . . .
C43 C 0.3329(3) 0.5354(2) 0.53219(12) 0.0255(8) Uani 1 1 d . . . . .
H43 H 0.3487 0.5717 0.5061 0.031 Uiso 1 1 calc R U . . .
C44 C 0.3617(3) 0.4348(2) 0.53594(11) 0.0216(7) Uani 1 1 d . . . . .
H44 H 0.3992 0.4043 0.5124 0.026 Uiso 1 1 calc R U . . .
C45 C 0.2601(3) 0.7645(3) 0.67632(14) 0.0419(7) Uani 1 1 d . . . . .
H45A H 0.2769 0.8090 0.7025 0.050 Uiso 1 1 calc R U . . .
H45B H 0.2927 0.6975 0.6837 0.050 Uiso 1 1 calc R U . . .
C46 C 0.1290(3) 0.7581(3) 0.66385(16) 0.0482(8) Uani 1 1 d . . . . .
H46A H 0.1077 0.6953 0.6477 0.058 Uiso 1 1 calc R U . . .
H46B H 0.0842 0.7633 0.6906 0.058 Uiso 1 1 calc R U . . .
C47 C 0.1092(3) 0.8485(3) 0.63357(15) 0.0482(8) Uani 1 1 d . . . . .
H47A H 0.0461 0.8354 0.6098 0.058 Uiso 1 1 calc R U . . .
H47B H 0.0879 0.9077 0.6510 0.058 Uiso 1 1 calc R U . . .
C48 C 0.2216(3) 0.8648(3) 0.61403(15) 0.0419(7) Uani 1 1 d . . . . .
H48A H 0.2142 0.8463 0.5819 0.050 Uiso 1 1 calc R U . . .
H48B H 0.2439 0.9361 0.6165 0.050 Uiso 1 1 calc R U . . .
B1 B 0.3617(3) 0.2555(3) 0.57338(12) 0.0186(8) Uani 1 1 d . . . . .
N2 N 0.6474(2) 0.92901(18) 0.66054(9) 0.0186(6) Uani 1 1 d . . . . .
N3 N 0.5370(2) 0.79407(18) 0.60066(9) 0.0171(6) Uani 1 1 d D . . . .
N4 N 0.6717(2) 0.62896(17) 0.62878(9) 0.0154(5) Uani 1 1 d . . . . .
O3 O 0.3088(2) 0.80439(18) 0.63769(8) 0.0331(6) Uani 1 1 d . . . . .
Pd1 Pd 0.65833(2) 0.77504(2) 0.65211(2) 0.01507(8) Uani 1 1 d . . . . .
N1_a N 0.769(2) 0.757(3) 0.7087(10) 0.0307(9) Uiso 0.094(5) 1 d D . P A 1
O1_a O 0.865(2) 0.765(2) 0.7027(9) 0.0333(8) Uiso 0.094(5) 1 d D . P A 1
O2_a O 0.740(3) 0.730(2) 0.7437(9) 0.0333(8) Uiso 0.094(5) 1 d D . P A 1
N1A_b N 0.7793(3) 0.7320(3) 0.73885(12) 0.0307(9) Uiso 0.906(5) 1 d D . P A 2
O1A_b O 0.7972(2) 0.7600(2) 0.69858(9) 0.0234(7) Uiso 0.906(5) 1 d D . P A 2
O2A_b O 0.6769(3) 0.7175(2) 0.74540(9) 0.0333(8) Uiso 0.906(5) 1 d D . P A 2
H3 H 0.461(2) 0.785(3) 0.6110(12) 0.040 Uiso 1 1 d D U . . .

loop_
_atom_site_aniso_label
_atom_site_aniso_U_11
_atom_site_aniso_U_22
_atom_site_aniso_U_33
_atom_site_aniso_U_23
_atom_site_aniso_U_13
_atom_site_aniso_U_12
C1 0.0233(17) 0.0145(15) 0.0235(19) 0.0008(14) -0.0020(14) 0.0051(14)
C2 0.0281(18) 0.0151(15) 0.0221(19) 0.0023(14) -0.0030(14) 0.0018(14)
C3 0.0188(15) 0.0129(15) 0.0187(17) -0.0030(13) 0.0047(12) -0.0019(13)
C4 0.0164(16) 0.0177(16) 0.0180(18) -0.0016(13) -0.0007(13) -0.0009(13)
C5 0.0264(18) 0.0212(17) 0.0203(19) -0.0009(14) 0.0055(14) 0.0004(14)
C6 0.0273(18) 0.0186(16) 0.025(2) -0.0008(14) 0.0056(15) -0.0016(14)
C7 0.0272(19) 0.0244(18) 0.034(2) 0.0022(16) 0.0065(16) -0.0031(15)
C8 0.034(2) 0.028(2) 0.044(2) 0.0043(18) 0.0029(17) -0.0060(17)
C9 0.0223(16) 0.0184(16) 0.0166(18) -0.0042(13) 0.0006(13) 0.0021(14)
C10 0.0195(16) 0.0180(16) 0.026(2) 0.0003(14) 0.0029(14) 0.0012(14)
C11 0.0248(18) 0.0277(18) 0.022(2) -0.0010(15) 0.0042(14) 0.0018(15)
C12 0.0287(19) 0.039(2) 0.033(2) 0.0047(17) 0.0111(16) 0.0029(17)
C13 0.0155(15) 0.0152(15) 0.0217(18) -0.0002(13) 0.0018(13) -0.0004(13)
C14 0.0184(16) 0.0158(16) 0.029(2) -0.0026(14) 0.0037(14) -0.0006(13)
C15 0.0150(16) 0.0220(17) 0.033(2) -0.0037(15) 0.0054(14) -0.0005(14)
C16 0.0200(17) 0.0282(19) 0.033(2) -0.0031(16) 0.0092(15) 0.0053(15)
C17 0.0173(15) 0.0133(15) 0.0214(19) 0.0017(13) -0.0001(13) -0.0013(13)
C18 0.0186(16) 0.0224(17) 0.0219(19) 0.0027(14) 0.0029(13) -0.0003(14)
C19 0.0305(19) 0.031(2) 0.032(2) 0.0109(16) 0.0063(16) 0.0005(16)
C20 0.040(2) 0.041(2) 0.035(2) 0.0081(18) 0.0172(18) 0.0006(18)
C21 0.0181(15) 0.0146(15) 0.0160(17) 0.0034(13) 0.0022(12) 0.0003(13)
C22 0.0229(17) 0.0140(16) 0.028(2) -0.0028(13) 0.0033(14) -0.0002(13)
C23 0.0191(16) 0.0150(15) 0.032(2) 0.0005(15) 0.0002(14) -0.0042(14)
C24 0.0152(15) 0.0235(17) 0.026(2) 0.0023(14) 0.0060(13) 0.0022(14)
C25 0.0202(17) 0.0170(16) 0.0230(19) -0.0023(14) 0.0019(13) 0.0045(13)
C26 0.0152(15) 0.0166(15) 0.0198(18) -0.0011(13) 0.0009(13) -0.0022(13)
C27 0.0132(15) 0.0181(16) 0.0240(18) -0.0009(13) 0.0110(13) 0.0003(13)
C28 0.0212(16) 0.0165(16) 0.0258(19) -0.0006(13) 0.0084(14) -0.0028(13)
C29 0.0230(17) 0.0307(19) 0.027(2) 0.0010(15) 0.0019(14) -0.0057(15)
C30 0.0188(17) 0.0310(19) 0.034(2) -0.0101(17) 0.0078(15) -0.0106(15)
C31 0.0176(17) 0.0187(17) 0.047(2) -0.0070(16) 0.0106(16) -0.0032(14)
C32 0.0159(16) 0.0200(17) 0.038(2) 0.0010(15) 0.0082(15) 0.0030(14)
C33 0.0208(16) 0.0142(16) 0.0245(19) 0.0008(13) 0.0074(13) 0.0047(13)
C34 0.0240(18) 0.042(2) 0.027(2) 0.0070(17) 0.0039(15) -0.0027(17)
C35 0.034(2) 0.045(2) 0.033(2) 0.0089(18) 0.0128(18) -0.0073(18)
C36 0.047(2) 0.029(2) 0.022(2) 0.0071(15) 0.0108(17) 0.0060(17)
C37 0.0320(19) 0.0260(18) 0.025(2) -0.0008(15) -0.0030(15) 0.0099(16)
C38 0.0247(17) 0.0182(16) 0.0249(19) -0.0003(15) 0.0064(14) 0.0049(15)
C39 0.0113(15) 0.0168(15) 0.0216(18) -0.0024(13) -0.0019(12) 0.0007(12)
C40 0.0151(16) 0.0220(17) 0.025(2) -0.0024(14) 0.0029(13) 0.0018(14)
C41 0.0144(16) 0.0250(18) 0.045(2) -0.0117(17) 0.0022(15) 0.0026(14)
C42 0.0191(17) 0.0161(16) 0.048(3) -0.0027(16) -0.0079(16) 0.0020(14)
C43 0.0243(18) 0.0203(17) 0.030(2) 0.0042(15) -0.0091(15) -0.0057(15)
C44 0.0235(17) 0.0194(16) 0.0215(19) -0.0016(14) -0.0007(14) -0.0014(14)
C45 0.0404(16) 0.0405(16) 0.0456(19) 0.0079(14) 0.0087(13) 0.0049(14)
C46 0.0327(15) 0.058(2) 0.054(2) -0.0042(15) 0.0033(14) 0.0048(14)
C47 0.0327(15) 0.058(2) 0.054(2) -0.0042(15) 0.0033(14) 0.0048(14)
C48 0.0404(16) 0.0405(16) 0.0456(19) 0.0079(14) 0.0087(13) 0.0049(14)
B1 0.0171(17) 0.0198(18) 0.019(2) -0.0008(15) 0.0029(14) 0.0012(15)
N2 0.0204(14) 0.0149(13) 0.0203(16) -0.0025(11) 0.0000(11) -0.0010(11)
N3 0.0176(13) 0.0165(13) 0.0166(14) -0.0021(11) -0.0017(11) 0.0020(11)
N4 0.0160(13) 0.0125(12) 0.0183(15) 0.0018(11) 0.0038(10) -0.0016(11)
O3 0.0268(13) 0.0382(14) 0.0353(16) 0.0024(12) 0.0089(11) 0.0030(11)
Pd1 0.01598(12) 0.01265(12) 0.01635(13) -0.00115(10) -0.00003(9) 0.00079(10)

loop_
_atom_type_symbol
_atom_type_description
_atom_type_scat_dispersion_real
_atom_type_scat_dispersion_imag
_atom_type_scat_source
C C 0.0033 0.0016 'International Tables Vol C Tables 4.2.6.8 and 6.1.1.4'
H H 0.0000 0.0000 'International Tables Vol C Tables 4.2.6.8 and 6.1.1.4'
B B 0.0013 0.0007 'International Tables Vol C Tables 4.2.6.8 and 6.1.1.4'
N N 0.0061 0.0033 'International Tables Vol C Tables 4.2.6.8 and 6.1.1.4'
O O 0.0106 0.0060 'International Tables Vol C Tables 4.2.6.8 and 6.1.1.4'
Pd Pd -0.9988 1.0072 'International Tables Vol C Tables 4.2.6.8 and 6.1.1.4'

loop_
_geom_angle_atom_site_label_1
_geom_angle_atom_site_label_2
_geom_angle_atom_site_label_3
_geom_angle
C2 C1 N2 109.7(2)
C2 C1 H1A 109.7
N2 C1 H1A 109.7
C2 C1 H1B 109.7
N2 C1 H1B 109.7
H1A C1 H1B 108.2
N3 C2 C1 107.0(3)
N3 C2 H2A 110.3
C1 C2 H2A 110.3
N3 C2 H2B 110.3
C1 C2 H2B 110.3
H2A C2 H2B 108.6
N3 C3 C4 106.2(2)
N3 C3 H3A 110.5
C4 C3 H3A 110.5
N3 C3 H3B 110.5
C4 C3 H3B 110.5
H3A C3 H3B 108.7
N4 C4 C3 110.9(2)
N4 C4 H4A 109.5
C3 C4 H4A 109.5
N4 C4 H4B 109.5
C3 C4 H4B 109.5
H4A C4 H4B 108.0
N2 C5 C6 116.8(3)
N2 C5 H5A 108.1
C6 C5 H5A 108.1
N2 C5 H5B 108.1
C6 C5 H5B 108.1
H5A C5 H5B 107.3
C7 C6 C5 111.0(3)
C7 C6 H6A 109.4
C5 C6 H6A 109.4
C7 C6 H6B 109.4
C5 C6 H6B 109.4
H6A C6 H6B 108.0
C8 C7 C6 111.1(3)
C8 C7 H7A 109.4
C6 C7 H7A 109.4
C8 C7 H7B 109.4
C6 C7 H7B 109.4
H7A C7 H7B 108.0
C7 C8 H8A 109.5
C7 C8 H8B 109.5
H8A C8 H8B 109.5
C7 C8 H8C 109.5
H8A C8 H8C 109.5
H8B C8 H8C 109.5
N2 C9 C10 115.6(3)
N2 C9 H9A 108.4
C10 C9 H9A 108.4
N2 C9 H9B 108.4
C10 C9 H9B 108.4
H9A C9 H9B 107.4
C11 C10 C9 109.9(3)
C11 C10 H10A 109.7
C9 C10 H10A 109.7
C11 C10 H10B 109.7
C9 C10 H10B 109.7
H10A C10 H10B 108.2
C10 C11 C12 113.2(3)
C10 C11 H11A 108.9
C12 C11 H11A 108.9
C10 C11 H11B 108.9
C12 C11 H11B 108.9
H11A C11 H11B 107.8
C11 C12 H12A 109.5
C11 C12 H12B 109.5
H12A C12 H12B 109.5
C11 C12 H12C 109.5
H12A C12 H12C 109.5
H12B C12 H12C 109.5
N4 C13 C14 117.0(2)
N4 C13 H13A 108.0
C14 C13 H13A 108.0
N4 C13 H13B 108.0
C14 C13 H13B 108.0
H13A C13 H13B 107.3
C13 C14 C15 111.2(2)
C13 C14 H14A 109.4
C15 C14 H14A 109.4
C13 C14 H14B 109.4
C15 C14 H14B 109.4
H14A C14 H14B 108.0
C16 C15 C14 113.4(3)
C16 C15 H15A 108.9
C14 C15 H15A 108.9
C16 C15 H15B 108.9
C14 C15 H15B 108.9
H15A C15 H15B 107.7
C15 C16 H16A 109.5
C15 C16 H16B 109.5
H16A C16 H16B 109.5
C15 C16 H16C 109.5
H16A C16 H16C 109.5
H16B C16 H16C 109.5
N4 C17 C18 114.9(2)
N4 C17 H17A 108.5
C18 C17 H17A 108.5
N4 C17 H17B 108.5
C18 C17 H17B 108.5
H17A C17 H17B 107.5
C17 C18 C19 111.0(3)
C17 C18 H18A 109.4
C19 C18 H18A 109.4
C17 C18 H18B 109.4
C19 C18 H18B 109.4
H18A C18 H18B 108.0
C20 C19 C18 112.6(3)
C20 C19 H19A 109.1
C18 C19 H19A 109.1
C20 C19 H19B 109.1
C18 C19 H19B 109.1
H19A C19 H19B 107.8
C19 C20 H20A 109.5
C19 C20 H20B 109.5
H20A C20 H20B 109.5
C19 C20 H20C 109.5
H20A C20 H20C 109.5
H20B C20 H20C 109.5
C26 C21 C22 114.2(3)
C26 C21 B1 123.9(3)
C22 C21 B1 121.9(3)
C23 C22 C21 123.3(3)
C23 C22 H22 118.4
C21 C22 H22 118.4
C24 C23 C22 120.3(3)
C24 C23 H23 119.8
C22 C23 H23 119.8
C23 C24 C25 118.5(3)
C23 C24 H24 120.8
C25 C24 H24 120.8
C24 C25 C26 120.1(3)
C24 C25 H25 119.9
C26 C25 H25 119.9
C25 C26 C21 123.6(3)
C25 C26 H26 118.2
C21 C26 H26 118.2
C28 C27 C32 114.2(3)
C28 C27 B1 124.9(3)
C32 C27 B1 120.9(3)
C29 C28 C27 123.2(3)
C29 C28 H28 118.4
C27 C28 H28 118.4
C30 C29 C28 120.3(3)
C30 C29 H29 119.9
C28 C29 H29 119.9
C29 C30 C31 119.0(3)
C29 C30 H30 120.5
C31 C30 H30 120.5
C30 C31 C32 119.9(3)
C30 C31 H31 120.0
C32 C31 H31 120.0
C31 C32 C27 123.3(3)
C31 C32 H32 118.3
C27 C32 H32 118.3
C34 C33 C38 114.4(3)
C34 C33 B1 122.4(3)
C38 C33 B1 122.9(3)
C35 C34 C33 123.2(3)
C35 C34 H34 118.4
C33 C34 H34 118.4
C36 C35 C34 120.2(3)
C36 C35 H35 119.9
C34 C35 H35 119.9
C35 C36 C37 118.8(3)
C35 C36 H36 120.6
C37 C36 H36 120.6
C36 C37 C38 120.4(3)
C36 C37 H37 119.8
C38 C37 H37 119.8
C37 C38 C33 123.0(3)
C37 C38 H38 118.5
C33 C38 H38 118.5
C40 C39 C44 115.3(3)
C40 C39 B1 123.5(3)
C44 C39 B1 121.0(3)
C41 C40 C39 122.0(3)
C41 C40 H40 119.0
C39 C40 H40 119.0
C42 C41 C40 121.1(3)
C42 C41 H41 119.4
C40 C41 H41 119.4
C41 C42 C43 118.5(3)
C41 C42 H42 120.7
C43 C42 H42 120.7
C42 C43 C44 119.9(3)
C42 C43 H43 120.1
C44 C43 H43 120.1
C43 C44 C39 123.0(3)
C43 C44 H44 118.5
C39 C44 H44 118.5
O3 C45 C46 105.5(3)
O3 C45 H45A 110.6
C46 C45 H45A 110.6
O3 C45 H45B 110.6
C46 C45 H45B 110.6
H45A C45 H45B 108.8
C47 C46 C45 101.4(3)
C47 C46 H46A 111.5
C45 C46 H46A 111.5
C47 C46 H46B 111.5
C45 C46 H46B 111.5
H46A C46 H46B 109.3
C48 C47 C46 105.2(3)
C48 C47 H47A 110.7
C46 C47 H47A 110.7
C48 C47 H47B 110.7
C46 C47 H47B 110.7
H47A C47 H47B 108.8
O3 C48 C47 108.7(3)
O3 C48 H48A 109.9
C47 C48 H48A 109.9
O3 C48 H48B 109.9
C47 C48 H48B 109.9
H48A C48 H48B 108.3
C39 B1 C33 109.1(3)
C39 B1 C27 109.3(3)
C33 B1 C27 109.9(3)
C39 B1 C21 110.1(2)
C33 B1 C21 108.7(3)
C27 B1 C21 109.6(3)
C9 N2 C5 109.5(2)
C9 N2 C1 110.8(2)
C5 N2 C1 111.0(2)
C9 N2 Pd1 115.11(19)
C5 N2 Pd1 104.27(18)
C1 N2 Pd1 105.89(18)
C3 N3 C2 115.7(2)
C3 N3 Pd1 107.28(18)
C2 N3 Pd1 107.07(18)
C3 N3 H3 110(2)
C2 N3 H3 107(2)
Pd1 N3 H3 109(2)
C17 N4 C4 110.2(2)
C17 N4 C13 109.7(2)
C4 N4 C13 111.5(2)
C17 N4 Pd1 115.83(19)
C4 N4 Pd1 105.11(17)
C13 N4 Pd1 104.32(16)
C48 O3 C45 107.9(3)
N3 Pd1 O1A_b 172.50(10)
N3 Pd1 N1_a 174.2(8)
N3 Pd1 N2 85.56(10)
O1A_b Pd1 N2 93.80(11)
N1_a Pd1 N2 93.0(11)
N3 Pd1 N4 85.83(10)
O1A_b Pd1 N4 93.51(11)
N1_a Pd1 N4 96.4(11)
N2 Pd1 N4 167.26(10)
O1_a N1_a O2_a 121(2)
O1_a N1_a Pd1 114(2)
O2_a N1_a Pd1 125(2)
O2A_b N1A_b O1A_b 115.0(3)
N1A_b O1A_b Pd1 119.3(2)

loop_
_geom_bond_atom_site_label_1
_geom_bond_atom_site_label_2
_geom_bond_distance
C1 C2 1.509(4)
C1 N2 1.509(4)
C1 H1A 0.9900
C1 H1B 0.9900
C2 N3 1.488(4)
C2 H2A 0.9900
C2 H2B 0.9900
C3 N3 1.487(4)
C3 C4 1.515(4)
C3 H3A 0.9900
C3 H3B 0.9900
C4 N4 1.508(4)
C4 H4A 0.9900
C4 H4B 0.9900
C5 N2 1.502(4)
C5 C6 1.526(4)
C5 H5A 0.9900
C5 H5B 0.9900
C6 C7 1.522(4)
C6 H6A 0.9900
C6 H6B 0.9900
C7 C8 1.515(5)
C7 H7A 0.9900
C7 H7B 0.9900
C8 H8A 0.9800
C8 H8B 0.9800
C8 H8C 0.9800
C9 N2 1.492(4)
C9 C10 1.521(4)
C9 H9A 0.9900
C9 H9B 0.9900
C10 C11 1.518(5)
C10 H10A 0.9900
C10 H10B 0.9900
C11 C12 1.521(4)
C11 H11A 0.9900
C11 H11B 0.9900
C12 H12A 0.9800
C12 H12B 0.9800
C12 H12C 0.9800
C13 N4 1.508(4)
C13 C14 1.522(4)
C13 H13A 0.9900
C13 H13B 0.9900
C14 C15 1.524(4)
C14 H14A 0.9900
C14 H14B 0.9900
C15 C16 1.517(4)
C15 H15A 0.9900
C15 H15B 0.9900
C16 H16A 0.9800
C16 H16B 0.9800
C16 H16C 0.9800
C17 N4 1.497(4)
C17 C18 1.514(4)
C17 H17A 0.9900
C17 H17B 0.9900
C18 C19 1.518(5)
C18 H18A 0.9900
C18 H18B 0.9900
C19 C20 1.513(5)
C19 H19A 0.9900
C19 H19B 0.9900
C20 H20A 0.9800
C20 H20B 0.9800
C20 H20C 0.9800
C21 C26 1.397(4)
C21 C22 1.400(4)
C21 B1 1.650(4)
C22 C23 1.391(4)
C22 H22 0.9500
C23 C24 1.379(4)
C23 H23 0.9500
C24 C25 1.384(4)
C24 H24 0.9500
C25 C26 1.387(4)
C25 H25 0.9500
C26 H26 0.9500
C27 C28 1.392(5)
C27 C32 1.407(4)
C27 B1 1.647(5)
C28 C29 1.390(5)
C28 H28 0.9500
C29 C30 1.374(5)
C29 H29 0.9500
C30 C31 1.374(5)
C30 H30 0.9500
C31 C32 1.386(5)
C31 H31 0.9500
C32 H32 0.9500
C33 C34 1.400(4)
C33 C38 1.401(5)
C33 B1 1.644(5)
C34 C35 1.383(5)
C34 H34 0.9500
C35 C36 1.375(5)
C35 H35 0.9500
C36 C37 1.378(5)
C36 H36 0.9500
C37 C38 1.382(5)
C37 H37 0.9500
C38 H38 0.9500
C39 C40 1.393(4)
C39 C44 1.400(4)
C39 B1 1.639(4)
C40 C41 1.391(4)
C40 H40 0.9500
C41 C42 1.377(5)
C41 H41 0.9500
C42 C43 1.381(5)
C42 H42 0.9500
C43 C44 1.389(4)
C43 H43 0.9500
C44 H44 0.9500
C45 O3 1.430(4)
C45 C46 1.525(5)
C45 H45A 0.9900
C45 H45B 0.9900
C46 C47 1.518(6)
C46 H46A 0.9900
C46 H46B 0.9900
C47 C48 1.477(5)
C47 H47A 0.9900
C47 H47B 0.9900
C48 O3 1.430(4)
C48 H48A 0.9900
C48 H48B 0.9900
N2 Pd1 2.081(2)
N3 Pd1 2.008(3)
N3 H3 0.961(18)
N4 Pd1 2.086(2)
Pd1 O1A_b 2.040(3)
Pd1 N1_a 2.04(3)
N1_a O1_a 1.142(19)
N1_a O2_a 1.187(19)
N1A_b O2A_b 1.225(4)
N1A_b O1A_b 1.296(4)

loop_
_geom_hbond_atom_site_label_D
_geom_hbond_atom_site_label_H
_geom_hbond_atom_site_label_A
_geom_hbond_distance_DH
_geom_hbond_distance_HA
_geom_hbond_distance_DA
_geom_hbond_angle_DHA
_geom_hbond_site_symmetry_A
C5 H5B O1_a 0.99 2.54 3.34(3) 138.1 .
C5 H5B O1A_b 0.99 2.56 3.182(4) 121.2 .
C10 H10B O2A_b 0.99 2.56 3.276(4) 129.1 .
C13 H13A O1_a 0.99 2.58 3.36(3) 135.5 .
C18 H18B O2A_b 0.99 2.57 3.202(4) 121.3 .
C46 H46B O1_a 0.99 2.57 3.34(2) 133.9 1_455
N3 H3 O3 0.961(18) 2.00(2) 2.934(3) 164(3) .

loop_
_geom_torsion_atom_site_label_1
_geom_torsion_atom_site_label_2
_geom_torsion_atom_site_label_3
_geom_torsion_atom_site_label_4
_geom_torsion
N2 C1 C2 N3 54.5(3)
N3 C3 C4 N4 -54.3(3)
N2 C5 C6 C7 -179.3(3)
C5 C6 C7 C8 -171.9(3)
N2 C9 C10 C11 170.7(3)
C9 C10 C11 C12 172.6(3)
N4 C13 C14 C15 178.3(3)
C13 C14 C15 C16 179.5(3)
N4 C17 C18 C19 -168.1(3)
C17 C18 C19 C20 -169.0(3)
C26 C21 C22 C23 0.7(5)
B1 C21 C22 C23 178.3(3)
C21 C22 C23 C24 -1.1(5)
C22 C23 C24 C25 0.5(5)
C23 C24 C25 C26 0.3(5)
C24 C25 C26 C21 -0.7(5)
C22 C21 C26 C25 0.1(5)
B1 C21 C26 C25 -177.4(3)
C32 C27 C28 C29 -1.8(4)
B1 C27 C28 C29 178.0(3)
C27 C28 C29 C30 0.6(5)
C28 C29 C30 C31 0.8(5)
C29 C30 C31 C32 -1.0(5)
C30 C31 C32 C27 -0.4(5)
C28 C27 C32 C31 1.7(4)
B1 C27 C32 C31 -178.1(3)
C38 C33 C34 C35 -0.8(5)
B1 C33 C34 C35 -175.0(3)
C33 C34 C35 C36 0.7(6)
C34 C35 C36 C37 -0.2(6)
C35 C36 C37 C38 -0.1(5)
C36 C37 C38 C33 -0.1(5)
C34 C33 C38 C37 0.5(5)
B1 C33 C38 C37 174.6(3)
C44 C39 C40 C41 1.6(4)
B1 C39 C40 C41 -175.0(3)
C39 C40 C41 C42 0.8(5)
C40 C41 C42 C43 -2.1(5)
C41 C42 C43 C44 0.8(5)
C42 C43 C44 C39 1.8(5)
C40 C39 C44 C43 -2.9(4)
B1 C39 C44 C43 173.8(3)
O3 C45 C46 C47 -33.8(4)
C45 C46 C47 C48 27.2(5)
C46 C47 C48 O3 -11.8(5)
C40 C39 B1 C33 -16.7(4)
C44 C39 B1 C33 166.9(3)
C40 C39 B1 C27 103.6(3)
C44 C39 B1 C27 -72.9(3)
C40 C39 B1 C21 -136.0(3)
C44 C39 B1 C21 47.6(4)
C34 C33 B1 C39 92.7(4)
C38 C33 B1 C39 -81.0(3)
C34 C33 B1 C27 -27.3(4)
C38 C33 B1 C27 159.1(3)
C34 C33 B1 C21 -147.2(3)
C38 C33 B1 C21 39.2(4)
C28 C27 B1 C39 15.4(4)
C32 C27 B1 C39 -164.8(3)
C28 C27 B1 C33 135.2(3)
C32 C27 B1 C33 -45.0(4)
C28 C27 B1 C21 -105.4(3)
C32 C27 B1 C21 74.4(3)
C26 C21 B1 C39 -149.3(3)
C22 C21 B1 C39 33.3(4)
C26 C21 B1 C33 91.1(4)
C22 C21 B1 C33 -86.2(3)
C26 C21 B1 C27 -29.1(4)
C22 C21 B1 C27 153.6(3)
C10 C9 N2 C5 -174.3(3)
C10 C9 N2 C1 62.9(3)
C10 C9 N2 Pd1 -57.2(3)
C6 C5 N2 C9 -55.7(4)
C6 C5 N2 C1 67.0(3)
C6 C5 N2 Pd1 -179.4(2)
C2 C1 N2 C9 -159.4(2)
C2 C1 N2 C5 78.6(3)
C2 C1 N2 Pd1 -34.0(3)
C4 C3 N3 C2 166.3(2)
C4 C3 N3 Pd1 46.8(3)
C1 C2 N3 C3 -166.4(2)
C1 C2 N3 Pd1 -46.9(3)
C18 C17 N4 C4 -60.7(3)
C18 C17 N4 C13 176.2(3)
C18 C17 N4 Pd1 58.5(3)
C3 C4 N4 C17 158.8(2)
C3 C4 N4 C13 -79.1(3)
C3 C4 N4 Pd1 33.4(3)
C14 C13 N4 C17 57.8(3)
C14 C13 N4 C4 -64.6(3)
C14 C13 N4 Pd1 -177.5(2)
C47 C48 O3 C45 -10.1(4)
C46 C45 O3 C48 27.9(4)
O2A_b N1A_b O1A_b Pd1 -0.6(4)
